data_7705393
loop_
_publ_author_name
'Kunert, R.'
'Philouze, C.'
'Berthiol, F.'
'Jarjayes, O.'
'Storr, T.'
'Thomas, F.'

_publ_section_title
;
 Distorted copper(ii) radicals with sterically hindered salens: electronic
 structure and aerobic oxidation of alcohols.
;
_journal_issue 37
_journal_name_full 'Dalton transactions (Cambridge, England : 2003)'
_journal_page_first 12990
_journal_page_last 13002
_journal_paper_doi 10.1039/d0dt02524k
_journal_volume 49
_journal_year 2020
_chemical_formula_moiety 'C42 H50 Cu N2 O2, C2.5 H6'
_chemical_formula_sum 'C44.5 H56 Cu N2 O2'
_chemical_formula_weight 714.45
_space_group_crystal_system tetragonal
_space_group_IT_number 88
_space_group_name_Hall '-I 4ad'
_space_group_name_H-M_alt 'I 41/a :2'
_atom_sites_solution_hydrogens geom
_audit_creation_date 2020-07-06
_audit_creation_method
;
Olex2 1.2
(compiled 2014.07.22 svn.r2960 for OlexSys, GUI svn.r4862)
;
_audit_update_record
;
2020-07-07 deposited with the CCDC.	2020-09-03 downloaded from the CCDC.
;
_cell_angle_alpha 90
_cell_angle_beta 90
_cell_angle_gamma 90
_cell_formula_units_Z 16
_cell_length_a 22.352(3)
_cell_length_b 22.352(3)
_cell_length_c 33.005(7)
_cell_measurement_reflns_used 53484
_cell_measurement_temperature 200
_cell_measurement_theta_max 27.499
_cell_measurement_theta_min 2.468
_cell_volume 16490(5)
_computing_cell_refinement EvalCCD
_computing_data_collection Collect
_computing_data_reduction EvalCCD
_computing_molecular_graphics 'Olex2 (Dolomanov et al., 2009)'
_computing_publication_material 'Olex2 (Dolomanov et al., 2009)'
_computing_structure_refinement 'SHELXL-2014/7 (Sheldrick, 2014)'
_diffrn_ambient_temperature 200
_diffrn_detector 'CCD area detector'
_diffrn_detector_type 'APEX II'
_diffrn_measured_fraction_theta_full 0.998
_diffrn_measured_fraction_theta_max 0.991
_diffrn_measurement_device '\k-geometry 4 circles diffractometer'
_diffrn_measurement_device_type 'Bruker-AXS-enraf-nonius KappaAPEXII'
_diffrn_measurement_method 'Phi and omega scans'
_diffrn_radiation_collimation 'Montel optic'
_diffrn_radiation_detector CCD
_diffrn_radiation_monochromator 'Multilayer mirrors'
_diffrn_radiation_probe x-ray
_diffrn_radiation_type MoK\a
_diffrn_radiation_wavelength 0.71073
_diffrn_reflns_av_R_equivalents 0.0897
_diffrn_reflns_av_unetI/netI 0.0731
_diffrn_reflns_Laue_measured_fraction_full 0.998
_diffrn_reflns_Laue_measured_fraction_max 0.991
_diffrn_reflns_limit_h_max 29
_diffrn_reflns_limit_h_min -20
_diffrn_reflns_limit_k_max 20
_diffrn_reflns_limit_k_min -29
_diffrn_reflns_limit_l_max 42
_diffrn_reflns_limit_l_min -35
_diffrn_reflns_number 53484
_diffrn_reflns_point_group_measured_fraction_full 0.998
_diffrn_reflns_point_group_measured_fraction_max 0.991
_diffrn_reflns_theta_full 25.242
_diffrn_reflns_theta_max 27.499
_diffrn_reflns_theta_min 2.468
_diffrn_source 'Incoatec ISG250'
_diffrn_source_target Mo
_diffrn_source_type 'Microfocus sealed tube'
_exptl_absorpt_coefficient_mu 0.566
_exptl_absorpt_correction_T_max 1
_exptl_absorpt_correction_T_min 0.074012
_exptl_absorpt_correction_type multi-scan
_exptl_absorpt_process_details
;
SADABS-2004/1 (Bruker,2004) was used for absorption correction.
R(int) was 0.2201 before and 0.0731 after correction.
The Ratio of minimum to maximum transmission is 0.0740.
The \l/2 correction factor is 0.0015.
;
_exptl_crystal_colour black
_exptl_crystal_colour_primary black
_exptl_crystal_density_diffrn 1.151
_exptl_crystal_description plate
_exptl_crystal_F_000 6112
_exptl_crystal_size_max 0.41
_exptl_crystal_size_mid 0.26
_exptl_crystal_size_min 0.1
_refine_diff_density_max 0.627
_refine_diff_density_min -0.472
_refine_diff_density_rms 0.076
_refine_ls_extinction_method none
_refine_ls_goodness_of_fit_ref 1.080
_refine_ls_hydrogen_treatment constr
_refine_ls_matrix_type full
_refine_ls_number_parameters 474
_refine_ls_number_reflns 9388
_refine_ls_number_restraints 44
_refine_ls_restrained_S_all 1.086
_refine_ls_R_factor_all 0.1204
_refine_ls_R_factor_gt 0.0593
_refine_ls_shift/su_max 0.002
_refine_ls_shift/su_mean 0.000
_refine_ls_structure_factor_coef Fsqd
_refine_ls_weighting_details 'w=1/[\s^2^(Fo^2^)+(0.0732P)^2^+25.7279P] where P=(Fo^2^+2Fc^2^)/3'
_refine_ls_weighting_scheme calc
_refine_ls_wR_factor_gt 0.1434
_refine_ls_wR_factor_ref 0.1720
_reflns_Friedel_coverage 0.000
_reflns_number_gt 5520
_reflns_number_total 9388
_reflns_threshold_expression 'I > 2\s(I)'
_cod_data_source_file d0dt02524k2.cif
_cod_data_source_block sad_CCDC3
_cod_depositor_comments 'Adding full bibliography for 7705390--7705397.cif.'
_cod_original_cell_volume 16489(6)
_cod_original_sg_symbol_H-M 'I 41/a'
_cod_original_formula_sum 'C44.50 H56 Cu N2 O2'
_cod_database_code 7705393
_shelx_space_group_comment
;
The symmetry employed for this shelxl refinement is uniquely defined
by the following loop, which should always be used as a source of
symmetry information in preference to the above space-group names.
They are only intended as comments.
;
_olex2_refinement_description
;
1. Fixed Uiso
 At 1.2 times of:
  All C(H) groups, All C(H,H) groups
 At 1.5 times of:
  All C(H,H,H) groups, All C(H,H,H,H,H,H) groups
2. Restrained distances
 C44B-C45B
 1.5 with sigma of 0.02
 C44A-C45A
 1.5 with sigma of 0.02
 C43-C45A
 2.5 with sigma of 0.02
 C43-C45B
 2.5 with sigma of 0.02
 C44B-C43
 1.5 with sigma of 0.02
 C44A-C43
 1.5 with sigma of 0.02
 C44B-C44B_$1
 2.5 with sigma of 0.02
 C43-C45B
 2.5 with sigma of 0.02
3. Rigid bond restraints
 C43, C44B, C45A, C44A, C45B
 with sigma for 1-2 distances of 0.01 and sigma for 1-3 distances of 0.01
4. Uiso/Uaniso restraints and constraints
C45A \\sim C44B \\sim C43 \\sim C44A \\sim C45B: within 1.7A with sigma of 0.04
and sigma for terminal atoms of 0.08
5. Others
 Sof(H43D)=Sof(H43E)=Sof(H43F)=Sof(C44A)=Sof(H44A)=Sof(H44B)=1-FVAR(1)
 Sof(C45A)=Sof(H45A)=Sof(H45B)=0.5*(1-FVAR(2))
 Sof(C45B)=Sof(H45C)=Sof(H45D)=0.5*FVAR(2)
 Sof(H43A)=Sof(H43B)=Sof(H43C)=Sof(C44B)=Sof(H44C)=Sof(H44D)=FVAR(1)
6.a Secondary CH2 refined with riding coordinates:
 C45A(H45A,H45B), C44A(H44A,H44B), C45B(H45C,H45D), C44B(H44C,H44D)
6.b Me refined with riding coordinates:
 C43(H43D,H43E,H43F), C43(H43A,H43B,H43C)
6.c Aromatic/amide H refined with riding coordinates:
 C31(H31), C5(H5), C7(H7), C18(H18), C19(H19), C28(H28), C3(H3), C17(H17),
 C27(H27), C20(H20), C24(H24), C33(H33), C26(H26), C25(H25)
6.d Idealised Me refined as rotating group:
 C15(H15A,H15B,H15C), C10(H10A,H10B,H10C), C13(H13A,H13B,H13C), C38(H38A,H38B,
 H38C), C37(H37A,H37B,H37C), C36(H36A,H36B,H36C), C14(H14A,H14B,H14C), C40(H40A,
 H40B,H40C), C11(H11A,H11B,H11C), C9(H9A,H9B,H9C), C41(H41A,H41B,H41C),
 C42(H42A,H42B,H42C)
;
_shelx_shelxl_version_number 2014/7
_olex2_submission_special_instructions 'No special instructions were received'

loop_
_space_group_symop_operation_xyz
'x, y, z'
'-y+3/4, x+1/4, z+1/4'
'-x+1/2, -y, z+1/2'
'y+3/4, -x+3/4, z+3/4'
'x+1/2, y+1/2, z+1/2'
'-y+5/4, x+3/4, z+3/4'
'-x+1, -y+1/2, z+1'
'y+5/4, -x+5/4, z+5/4'
'-x, -y, -z'
'y-3/4, -x-1/4, -z-1/4'
'x-1/2, y, -z-1/2'
'-y-3/4, x-3/4, -z-3/4'
'-x+1/2, -y+1/2, -z+1/2'
'y-1/4, -x+1/4, -z+1/4'
'x, y+1/2, -z'
'-y-1/4, x-1/4, -z-1/4'

loop_
_atom_site_label
_atom_site_type_symbol
_atom_site_fract_x
_atom_site_fract_y
_atom_site_fract_z
_atom_site_U_iso_or_equiv
_atom_site_adp_type
_atom_site_occupancy
_atom_site_site_symmetry_order
_atom_site_calc_flag
_atom_site_refinement_flags_posn
_atom_site_refinement_flags_adp
_atom_site_refinement_flags_occupancy
_atom_site_disorder_assembly
_atom_site_disorder_group
Cu1 Cu 0.75869(2) 0.37456(2) 0.58405(2) 0.03070(13) Uani 1 1 d . . . . .
O1 O 0.71696(10) 0.30208(10) 0.57670(7) 0.0363(5) Uani 1 1 d . . . . .
O2 O 0.68869(10) 0.40981(11) 0.60589(7) 0.0392(6) Uani 1 1 d . . . . .
N1 N 0.81370(11) 0.35800(12) 0.53921(8) 0.0298(6) Uani 1 1 d . . . . .
N2 N 0.81012(12) 0.42705(12) 0.61592(8) 0.0320(6) Uani 1 1 d . . . . .
C1 C 0.72722(14) 0.25819(14) 0.55186(9) 0.0299(7) Uani 1 1 d . . . . .
C30 C 0.73143(14) 0.49143(15) 0.64232(9) 0.0310(7) Uani 1 1 d . . . . .
C31 C 0.72199(15) 0.54399(15) 0.66548(10) 0.0339(7) Uani 1 1 d . . . . .
H31 H 0.7558 0.5643 0.6762 0.041 Uiso 1 1 calc R . . . .
C39 C 0.65356(17) 0.62247(16) 0.69783(11) 0.0422(8) Uani 1 1 d . . . . .
C4 C 0.74522(16) 0.16152(15) 0.49606(10) 0.0345(7) Uani 1 1 d . . . . .
C29 C 0.68205(15) 0.45932(15) 0.62631(9) 0.0324(7) Uani 1 1 d . . . . .
C16 C 0.85046(14) 0.40534(15) 0.52364(10) 0.0313(7) Uani 1 1 d . . . . .
C21 C 0.89423(14) 0.43218(15) 0.54770(10) 0.0329(7) Uani 1 1 d . . . . .
C2 C 0.77265(14) 0.25976(14) 0.52220(9) 0.0298(7) Uani 1 1 d . . . . .
C12 C 0.74942(17) 0.11051(15) 0.46537(11) 0.0397(8) Uani 1 1 d . . . . .
C5 C 0.70076(15) 0.16040(15) 0.52620(10) 0.0348(7) Uani 1 1 d . . . . .
H5 H 0.6760 0.1259 0.5277 0.042 Uiso 1 1 calc R . . . .
C7 C 0.81024(14) 0.31004(15) 0.51713(9) 0.0309(7) Uani 1 1 d . . . . .
H7 H 0.8365 0.3086 0.4945 0.037 Uiso 1 1 calc R . . . .
C18 C 0.87612(16) 0.46926(17) 0.46761(11) 0.0404(8) Uani 1 1 d . . . . .
H18 H 0.8705 0.4813 0.4403 0.049 Uiso 1 1 calc R . . . .
C19 C 0.91876(16) 0.49709(17) 0.49138(12) 0.0438(9) Uani 1 1 d . . . . .
H19 H 0.9424 0.5286 0.4805 0.053 Uiso 1 1 calc R . . . .
C34 C 0.62327(15) 0.48206(15) 0.63406(9) 0.0316(7) Uani 1 1 d . . . . .
C28 C 0.79122(14) 0.47106(15) 0.63818(9) 0.0314(7) Uani 1 1 d . . . . .
H28 H 0.8207 0.4919 0.6534 0.038 Uiso 1 1 calc R . . . .
C3 C 0.78070(15) 0.21153(15) 0.49499(10) 0.0332(7) Uani 1 1 d . . . . .
H3 H 0.8117 0.2139 0.4753 0.040 Uiso 1 1 calc R . . . .
C35 C 0.56820(15) 0.44873(17) 0.61869(10) 0.0383(8) Uani 1 1 d . . . . .
C17 C 0.84173(15) 0.42397(16) 0.48377(10) 0.0356(7) Uani 1 1 d . . . . .
H17 H 0.8119 0.4053 0.4676 0.043 Uiso 1 1 calc R . . . .
C6 C 0.69033(15) 0.20542(14) 0.55372(10) 0.0326(7) Uani 1 1 d . . . . .
C23 C 0.87119(14) 0.40956(15) 0.62154(10) 0.0315(7) Uani 1 1 d . . . . .
C22 C 0.91064(14) 0.41020(15) 0.58887(10) 0.0327(7) Uani 1 1 d . . . . .
C15 C 0.7492(3) 0.04994(18) 0.48669(14) 0.0682(14) Uani 1 1 d . . . . .
H15A H 0.7820 0.0484 0.5063 0.102 Uiso 1 1 calc GR . . . .
H15B H 0.7543 0.0180 0.4666 0.102 Uiso 1 1 calc GR . . . .
H15C H 0.7110 0.0445 0.5008 0.102 Uiso 1 1 calc GR . . . .
C27 C 0.96977(16) 0.39224(17) 0.59593(11) 0.0416(8) Uani 1 1 d . . . . .
H27 H 0.9977 0.3929 0.5743 0.050 Uiso 1 1 calc R . . . .
C20 C 0.92691(15) 0.47897(16) 0.53095(11) 0.0380(8) Uani 1 1 d . . . . .
H20 H 0.9557 0.4990 0.5472 0.046 Uiso 1 1 calc R . . . .
C32 C 0.66673(16) 0.56642(15) 0.67289(10) 0.0353(7) Uani 1 1 d . . . . .
C10 C 0.6079(2) 0.14072(19) 0.58383(14) 0.0601(12) Uani 1 1 d . . . . .
H10A H 0.5892 0.1360 0.5572 0.090 Uiso 1 1 calc GR . . . .
H10B H 0.5770 0.1394 0.6049 0.090 Uiso 1 1 calc GR . . . .
H10C H 0.6366 0.1082 0.5882 0.090 Uiso 1 1 calc GR . . . .
C24 C 0.89032(16) 0.39172(16) 0.65955(10) 0.0379(8) Uani 1 1 d . . . . .
H24 H 0.8630 0.3917 0.6816 0.045 Uiso 1 1 calc R . . . .
C13 C 0.6948(2) 0.1141(2) 0.43748(14) 0.0701(14) Uani 1 1 d . . . . .
H13A H 0.6582 0.1098 0.4536 0.105 Uiso 1 1 calc GR . . . .
H13B H 0.6968 0.0820 0.4174 0.105 Uiso 1 1 calc GR . . . .
H13C H 0.6945 0.1529 0.4236 0.105 Uiso 1 1 calc GR . . . .
C33 C 0.61790(16) 0.53373(15) 0.65653(10) 0.0347(7) Uani 1 1 d . . . . .
H33 H 0.5787 0.5486 0.6614 0.042 Uiso 1 1 calc R . . . .
C26 C 0.98820(16) 0.37360(18) 0.63377(12) 0.0455(9) Uani 1 1 d . . . . .
H26 H 1.0282 0.3606 0.6378 0.055 Uiso 1 1 calc R . . . .
C38 C 0.51068(17) 0.4823(2) 0.62883(13) 0.0530(10) Uani 1 1 d . . . . .
H38A H 0.5075 0.4871 0.6583 0.079 Uiso 1 1 calc GR . . . .
H38B H 0.4762 0.4595 0.6188 0.079 Uiso 1 1 calc GR . . . .
H38C H 0.5114 0.5217 0.6159 0.079 Uiso 1 1 calc GR . . . .
C37 C 0.56473(17) 0.38677(18) 0.63898(13) 0.0485(10) Uani 1 1 d . . . . .
H37A H 0.6022 0.3651 0.6343 0.073 Uiso 1 1 calc GR . . . .
H37B H 0.5314 0.3641 0.6274 0.073 Uiso 1 1 calc GR . . . .
H37C H 0.5584 0.3917 0.6682 0.073 Uiso 1 1 calc GR . . . .
C36 C 0.57091(18) 0.4417(2) 0.57251(12) 0.0544(11) Uani 1 1 d . . . . .
H36A H 0.5757 0.4811 0.5599 0.082 Uiso 1 1 calc GR . . . .
H36B H 0.5338 0.4232 0.5628 0.082 Uiso 1 1 calc GR . . . .
H36C H 0.6050 0.4162 0.5653 0.082 Uiso 1 1 calc GR . . . .
C8 C 0.64044(16) 0.20079(16) 0.58572(12) 0.0423(8) Uani 1 1 d . . . . .
C14 C 0.8052(2) 0.11378(19) 0.43963(14) 0.0614(12) Uani 1 1 d . . . . .
H14A H 0.8063 0.1522 0.4253 0.092 Uiso 1 1 calc GR . . . .
H14B H 0.8050 0.0810 0.4199 0.092 Uiso 1 1 calc GR . . . .
H14C H 0.8406 0.1103 0.4570 0.092 Uiso 1 1 calc GR . . . .
C40 C 0.6194(2) 0.66726(19) 0.67106(15) 0.0655(13) Uani 1 1 d . . . . .
H40A H 0.6428 0.6757 0.6466 0.098 Uiso 1 1 calc GR . . . .
H40B H 0.6129 0.7045 0.6862 0.098 Uiso 1 1 calc GR . . . .
H40C H 0.5807 0.6501 0.6633 0.098 Uiso 1 1 calc GR . . . .
C11 C 0.6675(2) 0.2069(2) 0.62821(12) 0.0608(12) Uani 1 1 d . . . . .
H11A H 0.7002 0.1781 0.6314 0.091 Uiso 1 1 calc GR . . . .
H11B H 0.6366 0.1990 0.6486 0.091 Uiso 1 1 calc GR . . . .
H11C H 0.6830 0.2476 0.6318 0.091 Uiso 1 1 calc GR . . . .
C25 C 0.94854(16) 0.37395(17) 0.66560(11) 0.0414(8) Uani 1 1 d . . . . .
H25 H 0.9614 0.3619 0.6918 0.050 Uiso 1 1 calc R . . . .
C9 C 0.59376(18) 0.25020(19) 0.57788(16) 0.0599(12) Uani 1 1 d . . . . .
H9A H 0.6132 0.2894 0.5793 0.090 Uiso 1 1 calc GR . . . .
H9B H 0.5622 0.2479 0.5984 0.090 Uiso 1 1 calc GR . . . .
H9C H 0.5762 0.2447 0.5509 0.090 Uiso 1 1 calc GR . . . .
C41 C 0.6148(2) 0.6060(2) 0.73429(13) 0.0606(12) Uani 1 1 d . . . . .
H41A H 0.5766 0.5896 0.7248 0.091 Uiso 1 1 calc GR . . . .
H41B H 0.6074 0.6418 0.7507 0.091 Uiso 1 1 calc GR . . . .
H41C H 0.6356 0.5760 0.7508 0.091 Uiso 1 1 calc GR . . . .
C42 C 0.7106(2) 0.65218(18) 0.71246(13) 0.0538(10) Uani 1 1 d . . . . .
H42A H 0.7317 0.6252 0.7310 0.081 Uiso 1 1 calc GR . . . .
H42B H 0.7006 0.6894 0.7267 0.081 Uiso 1 1 calc GR . . . .
H42C H 0.7363 0.6612 0.6892 0.081 Uiso 1 1 calc GR . . . .
C43 C 0.5949(4) 0.2336(5) 0.7349(3) 0.166(4) Uani 1 1 d D U . . .
H43D H 0.6153 0.2003 0.7485 0.249 Uiso 0.701(12) 1 calc R . . A 2
H43E H 0.6208 0.2496 0.7135 0.249 Uiso 0.701(12) 1 calc R . . A 2
H43F H 0.5863 0.2651 0.7547 0.249 Uiso 0.701(12) 1 calc R . . A 2
H43A H 0.6259 0.2503 0.7172 0.249 Uiso 0.299(12) 1 calc R . . A 1
H43B H 0.6126 0.2237 0.7613 0.249 Uiso 0.299(12) 1 calc R . . A 1
H43C H 0.5784 0.1973 0.7226 0.249 Uiso 0.299(12) 1 calc R . . A 1
C45A C 0.5000 0.2500 0.6956(6) 0.155(7) Uani 0.701(12) 2 d DS TU P A 2
H45A H 0.4752 0.2245 0.6777 0.186 Uiso 0.350(6) 1 calc R . . A 2
H45B H 0.5248 0.2755 0.6777 0.186 Uiso 0.350(6) 1 calc R . . A 2
C44A C 0.5388(4) 0.2122(5) 0.7171(3) 0.122(4) Uani 0.701(12) 1 d D U . A 2
H44A H 0.5494 0.1789 0.6986 0.146 Uiso 0.701(12) 1 calc R . . A 2
H44B H 0.5152 0.1944 0.7394 0.146 Uiso 0.701(12) 1 calc R . . A 2
C45B C 0.5000 0.2500 0.7684(9) 0.229(17) Uani 0.299(12) 2 d DS TU P A 1
H45C H 0.5181 0.2189 0.7859 0.275 Uiso 0.150(6) 1 calc R . . A 1
H45D H 0.4819 0.2811 0.7859 0.275 Uiso 0.150(6) 1 calc R . . A 1
C44B C 0.5474(6) 0.2775(9) 0.7405(11) 0.213(12) Uani 0.299(12) 1 d D U . A 1
H44C H 0.5294 0.2880 0.7140 0.256 Uiso 0.299(12) 1 calc R . . A 1
H44D H 0.5637 0.3145 0.7528 0.256 Uiso 0.299(12) 1 calc R . . A 1

loop_
_atom_site_aniso_label
_atom_site_aniso_U_11
_atom_site_aniso_U_22
_atom_site_aniso_U_33
_atom_site_aniso_U_23
_atom_site_aniso_U_13
_atom_site_aniso_U_12
Cu1 0.0269(2) 0.0345(2) 0.0307(2) -0.00573(16) 0.00334(16) -0.00346(16)
O1 0.0337(12) 0.0382(13) 0.0369(12) -0.0096(10) 0.0094(10) -0.0048(10)
O2 0.0306(13) 0.0416(14) 0.0455(14) -0.0126(11) 0.0057(10) -0.0031(10)
N1 0.0244(13) 0.0357(15) 0.0294(13) 0.0006(11) 0.0020(11) -0.0038(11)
N2 0.0274(14) 0.0378(15) 0.0308(14) -0.0002(12) 0.0034(11) 0.0005(11)
C1 0.0292(16) 0.0351(17) 0.0253(15) -0.0002(13) -0.0021(12) 0.0003(13)
C30 0.0312(17) 0.0334(17) 0.0284(16) 0.0022(13) 0.0014(13) -0.0026(13)
C31 0.0388(19) 0.0326(17) 0.0303(16) -0.0009(14) 0.0002(14) -0.0032(14)
C39 0.047(2) 0.037(2) 0.042(2) -0.0082(16) 0.0059(16) -0.0012(16)
C4 0.0425(19) 0.0295(17) 0.0315(16) -0.0019(13) -0.0021(14) 0.0017(14)
C29 0.0361(18) 0.0345(18) 0.0267(15) -0.0019(13) 0.0018(13) -0.0005(14)
C16 0.0240(16) 0.0346(18) 0.0352(17) -0.0017(14) 0.0064(13) -0.0018(13)
C21 0.0258(16) 0.0381(18) 0.0350(17) -0.0061(14) 0.0040(13) -0.0016(13)
C2 0.0285(16) 0.0334(17) 0.0273(15) -0.0001(13) 0.0008(12) 0.0006(13)
C12 0.057(2) 0.0294(18) 0.0332(17) -0.0041(14) 0.0064(16) -0.0031(15)
C5 0.0361(18) 0.0313(17) 0.0371(18) 0.0003(14) 0.0003(14) -0.0015(14)
C7 0.0292(17) 0.0359(18) 0.0276(15) -0.0023(13) 0.0041(13) -0.0007(13)
C18 0.039(2) 0.048(2) 0.0347(18) 0.0083(16) 0.0015(15) -0.0022(16)
C19 0.038(2) 0.046(2) 0.047(2) 0.0097(17) 0.0073(16) -0.0078(16)
C34 0.0350(18) 0.0351(18) 0.0248(15) 0.0049(13) 0.0037(13) 0.0008(14)
C28 0.0330(17) 0.0360(18) 0.0253(15) 0.0010(13) -0.0006(13) -0.0042(14)
C3 0.0338(18) 0.0381(19) 0.0278(16) -0.0001(13) 0.0030(13) 0.0011(14)
C35 0.0258(17) 0.052(2) 0.0367(18) -0.0068(16) -0.0011(14) 0.0011(15)
C17 0.0309(18) 0.0394(19) 0.0366(18) -0.0029(15) -0.0018(14) -0.0046(14)
C6 0.0336(17) 0.0313(17) 0.0328(16) 0.0021(13) 0.0021(14) -0.0021(14)
C23 0.0273(16) 0.0351(18) 0.0321(16) -0.0043(13) -0.0014(13) -0.0033(13)
C22 0.0312(17) 0.0332(17) 0.0338(17) -0.0033(14) -0.0015(13) -0.0064(13)
C15 0.116(4) 0.032(2) 0.056(3) 0.0009(19) 0.018(3) 0.003(2)
C27 0.0339(19) 0.052(2) 0.0391(19) -0.0060(16) -0.0020(15) -0.0017(16)
C20 0.0294(17) 0.040(2) 0.0443(19) -0.0029(16) 0.0040(15) -0.0095(14)
C32 0.0417(19) 0.0337(18) 0.0305(17) 0.0018(14) 0.0034(14) -0.0007(14)
C10 0.060(3) 0.049(2) 0.071(3) -0.007(2) 0.032(2) -0.016(2)
C24 0.0390(19) 0.0408(19) 0.0338(17) -0.0037(15) -0.0010(14) -0.0033(15)
C13 0.082(3) 0.072(3) 0.056(3) -0.030(2) -0.016(2) 0.003(3)
C33 0.0358(18) 0.0346(18) 0.0337(17) 0.0006(14) 0.0054(14) 0.0050(14)
C26 0.0305(19) 0.057(2) 0.049(2) -0.0032(18) -0.0084(16) 0.0026(17)
C38 0.037(2) 0.062(3) 0.060(3) -0.018(2) -0.0041(18) 0.0053(19)
C37 0.037(2) 0.048(2) 0.060(2) -0.0109(19) 0.0026(18) -0.0085(17)
C36 0.040(2) 0.083(3) 0.039(2) -0.010(2) -0.0054(17) -0.002(2)
C8 0.042(2) 0.038(2) 0.047(2) -0.0052(16) 0.0127(17) -0.0066(16)
C14 0.080(3) 0.044(2) 0.061(3) -0.018(2) 0.031(2) -0.007(2)
C40 0.085(3) 0.041(2) 0.071(3) -0.005(2) -0.011(3) 0.013(2)
C11 0.078(3) 0.064(3) 0.041(2) -0.001(2) 0.022(2) -0.011(2)
C25 0.040(2) 0.047(2) 0.0375(18) -0.0056(16) -0.0084(16) -0.0003(16)
C9 0.041(2) 0.050(2) 0.088(3) -0.012(2) 0.016(2) -0.0035(18)
C41 0.069(3) 0.060(3) 0.052(2) -0.023(2) 0.018(2) -0.006(2)
C42 0.064(3) 0.044(2) 0.054(2) -0.0148(19) 0.004(2) -0.003(2)
C43 0.143(7) 0.242(11) 0.113(6) -0.079(7) -0.022(5) 0.008(7)
C45A 0.156(13) 0.121(13) 0.188(18) 0.000 0.000 0.043(11)
C44A 0.093(7) 0.163(10) 0.110(8) -0.016(7) -0.004(6) 0.040(6)
C45B 0.14(2) 0.25(4) 0.30(4) 0.000 0.000 0.06(3)
C44B 0.21(2) 0.20(2) 0.23(2) -0.022(19) -0.003(17) 0.034(16)

loop_
_atom_type_symbol
_atom_type_description
_atom_type_scat_dispersion_real
_atom_type_scat_dispersion_imag
_atom_type_scat_source
C C 0.0033 0.0016 'International Tables Vol C Tables 4.2.6.8 and 6.1.1.4'
H H 0.0000 0.0000 'International Tables Vol C Tables 4.2.6.8 and 6.1.1.4'
Cu Cu 0.3201 1.2651 'International Tables Vol C Tables 4.2.6.8 and 6.1.1.4'
N N 0.0061 0.0033 'International Tables Vol C Tables 4.2.6.8 and 6.1.1.4'
O O 0.0106 0.0060 'International Tables Vol C Tables 4.2.6.8 and 6.1.1.4'

loop_
_geom_angle_atom_site_label_1
_geom_angle_atom_site_label_2
_geom_angle_atom_site_label_3
_geom_angle
_geom_angle_site_symmetry_1
_geom_angle_site_symmetry_3
_geom_angle_publ_flag
O1 Cu1 O2 89.87(10) . . ?
O1 Cu1 N1 92.92(10) . . ?
O1 Cu1 N2 151.38(11) . . ?
O2 Cu1 N1 152.17(11) . . ?
O2 Cu1 N2 91.80(11) . . ?
N2 Cu1 N1 98.70(11) . . ?
C1 O1 Cu1 130.0(2) . . ?
C29 O2 Cu1 130.1(2) . . ?
C16 N1 Cu1 119.4(2) . . ?
C7 N1 Cu1 122.9(2) . . ?
C7 N1 C16 116.2(3) . . ?
C28 N2 Cu1 124.7(2) . . ?
C28 N2 C23 116.3(3) . . ?
C23 N2 Cu1 117.9(2) . . ?
O1 C1 C2 123.1(3) . . ?
O1 C1 C6 119.4(3) . . ?
C2 C1 C6 117.5(3) . . ?
C31 C30 C29 120.3(3) . . ?
C31 C30 C28 117.3(3) . . ?
C28 C30 C29 122.3(3) . . ?
C30 C31 H31 118.7 . . ?
C32 C31 C30 122.7(3) . . ?
C32 C31 H31 118.7 . . ?
C32 C39 C40 108.7(3) . . ?
C41 C39 C32 109.6(3) . . ?
C41 C39 C40 109.2(4) . . ?
C42 C39 C32 111.6(3) . . ?
C42 C39 C40 108.4(3) . . ?
C42 C39 C41 109.4(3) . . ?
C5 C4 C12 119.9(3) . . ?
C3 C4 C12 123.8(3) . . ?
C3 C4 C5 116.2(3) . . ?
O2 C29 C30 122.2(3) . . ?
O2 C29 C34 119.9(3) . . ?
C30 C29 C34 117.9(3) . . ?
C21 C16 N1 121.0(3) . . ?
C17 C16 N1 118.6(3) . . ?
C17 C16 C21 120.5(3) . . ?
C16 C21 C22 123.3(3) . . ?
C20 C21 C16 117.7(3) . . ?
C20 C21 C22 118.7(3) . . ?
C1 C2 C7 122.0(3) . . ?
C1 C2 C3 120.9(3) . . ?
C7 C2 C3 117.1(3) . . ?
C4 C12 C13 108.1(3) . . ?
C15 C12 C4 110.9(3) . . ?
C15 C12 C13 108.7(4) . . ?
C14 C12 C4 112.8(3) . . ?
C14 C12 C15 107.8(4) . . ?
C14 C12 C13 108.5(4) . . ?
C4 C5 H5 117.5 . . ?
C6 C5 C4 125.0(3) . . ?
C6 C5 H5 117.5 . . ?
N1 C7 C2 128.7(3) . . ?
N1 C7 H7 115.6 . . ?
C2 C7 H7 115.6 . . ?
C19 C18 H18 120.1 . . ?
C17 C18 H18 120.1 . . ?
C17 C18 C19 119.7(3) . . ?
C18 C19 H19 120.1 . . ?
C20 C19 C18 119.7(3) . . ?
C20 C19 H19 120.1 . . ?
C29 C34 C35 120.5(3) . . ?
C33 C34 C29 118.3(3) . . ?
C33 C34 C35 121.2(3) . . ?
N2 C28 C30 127.2(3) . . ?
N2 C28 H28 116.4 . . ?
C30 C28 H28 116.4 . . ?
C4 C3 C2 122.1(3) . . ?
C4 C3 H3 118.9 . . ?
C2 C3 H3 118.9 . . ?
C34 C35 C37 109.6(3) . . ?
C34 C35 C36 110.4(3) . . ?
C38 C35 C34 111.6(3) . . ?
C38 C35 C37 107.7(3) . . ?
C38 C35 C36 107.6(3) . . ?
C36 C35 C37 110.0(3) . . ?
C16 C17 H17 119.8 . . ?
C18 C17 C16 120.4(3) . . ?
C18 C17 H17 119.8 . . ?
C1 C6 C8 119.9(3) . . ?
C5 C6 C1 118.3(3) . . ?
C5 C6 C8 121.8(3) . . ?
C22 C23 N2 120.0(3) . . ?
C24 C23 N2 119.4(3) . . ?
C24 C23 C22 120.6(3) . . ?
C23 C22 C21 123.6(3) . . ?
C23 C22 C27 117.7(3) . . ?
C27 C22 C21 118.6(3) . . ?
C12 C15 H15A 109.5 . . ?
C12 C15 H15B 109.5 . . ?
C12 C15 H15C 109.5 . . ?
H15A C15 H15B 109.5 . . ?
H15A C15 H15C 109.5 . . ?
H15B C15 H15C 109.5 . . ?
C22 C27 H27 119.4 . . ?
C26 C27 C22 121.3(3) . . ?
C26 C27 H27 119.4 . . ?
C21 C20 H20 119.1 . . ?
C19 C20 C21 121.9(3) . . ?
C19 C20 H20 119.1 . . ?
C31 C32 C39 125.2(3) . . ?
C31 C32 C33 116.2(3) . . ?
C33 C32 C39 118.6(3) . . ?
H10A C10 H10B 109.5 . . ?
H10A C10 H10C 109.5 . . ?
H10B C10 H10C 109.5 . . ?
C8 C10 H10A 109.5 . . ?
C8 C10 H10B 109.5 . . ?
C8 C10 H10C 109.5 . . ?
C23 C24 H24 119.8 . . ?
C25 C24 C23 120.5(3) . . ?
C25 C24 H24 119.8 . . ?
C12 C13 H13A 109.5 . . ?
C12 C13 H13B 109.5 . . ?
C12 C13 H13C 109.5 . . ?
H13A C13 H13B 109.5 . . ?
H13A C13 H13C 109.5 . . ?
H13B C13 H13C 109.5 . . ?
C34 C33 C32 124.7(3) . . ?
C34 C33 H33 117.7 . . ?
C32 C33 H33 117.7 . . ?
C27 C26 H26 120.1 . . ?
C25 C26 C27 119.9(3) . . ?
C25 C26 H26 120.1 . . ?
C35 C38 H38A 109.5 . . ?
C35 C38 H38B 109.5 . . ?
C35 C38 H38C 109.5 . . ?
H38A C38 H38B 109.5 . . ?
H38A C38 H38C 109.5 . . ?
H38B C38 H38C 109.5 . . ?
C35 C37 H37A 109.5 . . ?
C35 C37 H37B 109.5 . . ?
C35 C37 H37C 109.5 . . ?
H37A C37 H37B 109.5 . . ?
H37A C37 H37C 109.5 . . ?
H37B C37 H37C 109.5 . . ?
C35 C36 H36A 109.5 . . ?
C35 C36 H36B 109.5 . . ?
C35 C36 H36C 109.5 . . ?
H36A C36 H36B 109.5 . . ?
H36A C36 H36C 109.5 . . ?
H36B C36 H36C 109.5 . . ?
C6 C8 C9 109.1(3) . . ?
C10 C8 C6 112.1(3) . . ?
C10 C8 C11 107.7(3) . . ?
C10 C8 C9 107.5(3) . . ?
C11 C8 C6 109.6(3) . . ?
C11 C8 C9 110.9(3) . . ?
C12 C14 H14A 109.5 . . ?
C12 C14 H14B 109.5 . . ?
C12 C14 H14C 109.5 . . ?
H14A C14 H14B 109.5 . . ?
H14A C14 H14C 109.5 . . ?
H14B C14 H14C 109.5 . . ?
C39 C40 H40A 109.5 . . ?
C39 C40 H40B 109.5 . . ?
C39 C40 H40C 109.5 . . ?
H40A C40 H40B 109.5 . . ?
H40A C40 H40C 109.5 . . ?
H40B C40 H40C 109.5 . . ?
C8 C11 H11A 109.5 . . ?
C8 C11 H11B 109.5 . . ?
C8 C11 H11C 109.5 . . ?
H11A C11 H11B 109.5 . . ?
H11A C11 H11C 109.5 . . ?
H11B C11 H11C 109.5 . . ?
C24 C25 H25 120.0 . . ?
C26 C25 C24 120.1(3) . . ?
C26 C25 H25 120.0 . . ?
C8 C9 H9A 109.5 . . ?
C8 C9 H9B 109.5 . . ?
C8 C9 H9C 109.5 . . ?
H9A C9 H9B 109.5 . . ?
H9A C9 H9C 109.5 . . ?
H9B C9 H9C 109.5 . . ?
C39 C41 H41A 109.5 . . ?
C39 C41 H41B 109.5 . . ?
C39 C41 H41C 109.5 . . ?
H41A C41 H41B 109.5 . . ?
H41A C41 H41C 109.5 . . ?
H41B C41 H41C 109.5 . . ?
C39 C42 H42A 109.5 . . ?
C39 C42 H42B 109.5 . . ?
C39 C42 H42C 109.5 . . ?
H42A C42 H42B 109.5 . . ?
H42A C42 H42C 109.5 . . ?
H42B C42 H42C 109.5 . . ?
H43D C43 H43E 109.5 . . ?
H43D C43 H43F 109.5 . . ?
H43E C43 H43F 109.5 . . ?
H43A C43 H43B 109.5 . . ?
H43A C43 H43C 109.5 . . ?
H43B C43 H43C 109.5 . . ?
C44A C43 H43D 109.5 . . ?
C44A C43 H43E 109.5 . . ?
C44A C43 H43F 109.5 . . ?
C44B C43 H43A 109.5 . . ?
C44B C43 H43B 109.5 . . ?
C44B C43 H43C 109.5 . . ?
H45A C45A H45B 107.0 . . ?
C44A C45A H45A 107.5 7_554 . ?
C44A C45A H45A 107.5 . . ?
C44A C45A H45B 107.5 7_554 . ?
C44A C45A H45B 107.5 . . ?
C44A C45A C44A 119.3(16) . 7_554 ?
C43 C44A H44A 106.7 . . ?
C43 C44A H44B 106.7 . . ?
C45A C44A C43 122.3(10) . . ?
C45A C44A H44A 106.7 . . ?
C45A C44A H44B 106.7 . . ?
H44A C44A H44B 106.6 . . ?
H45C C45B H45D 108.7 . . ?
C44B C45B H45C 110.5 7_554 . ?
C44B C45B H45C 110.5 . . ?
C44B C45B H45D 110.5 7_554 . ?
C44B C45B H45D 110.5 . . ?
C44B C45B C44B 106(2) 7_554 . ?
C43 C44B C45B 108.0(15) . . ?
C43 C44B H44C 110.1 . . ?
C43 C44B H44D 110.1 . . ?
C45B C44B H44C 110.1 . . ?
C45B C44B H44D 110.1 . . ?
H44C C44B H44D 108.4 . . ?

loop_
_geom_bond_atom_site_label_1
_geom_bond_atom_site_label_2
_geom_bond_distance
_geom_bond_site_symmetry_2
_geom_bond_publ_flag
Cu1 O1 1.885(2) . ?
Cu1 O2 1.894(2) . ?
Cu1 N1 1.959(3) . ?
Cu1 N2 1.951(3) . ?
O1 C1 1.299(4) . ?
O2 C29 1.304(4) . ?
N1 C16 1.435(4) . ?
N1 C7 1.299(4) . ?
N2 C28 1.298(4) . ?
N2 C23 1.432(4) . ?
C1 C2 1.411(4) . ?
C1 C6 1.441(4) . ?
C30 C31 1.418(5) . ?
C30 C29 1.419(4) . ?
C30 C28 1.418(4) . ?
C31 H31 0.9500 . ?
C31 C32 1.355(5) . ?
C39 C32 1.528(5) . ?
C39 C40 1.538(6) . ?
C39 C41 1.528(5) . ?
C39 C42 1.516(5) . ?
C4 C12 1.528(5) . ?
C4 C5 1.407(5) . ?
C4 C3 1.371(5) . ?
C29 C34 1.432(5) . ?
C16 C21 1.396(4) . ?
C16 C17 1.394(5) . ?
C21 C22 1.491(5) . ?
C21 C20 1.390(5) . ?
C2 C7 1.413(4) . ?
C2 C3 1.415(4) . ?
C12 C15 1.526(5) . ?
C12 C13 1.531(6) . ?
C12 C14 1.511(5) . ?
C5 H5 0.9500 . ?
C5 C6 1.376(5) . ?
C7 H7 0.9500 . ?
C18 H18 0.9500 . ?
C18 C19 1.382(5) . ?
C18 C17 1.378(5) . ?
C19 H19 0.9500 . ?
C19 C20 1.380(5) . ?
C34 C35 1.526(5) . ?
C34 C33 1.378(5) . ?
C28 H28 0.9500 . ?
C3 H3 0.9500 . ?
C35 C38 1.525(5) . ?
C35 C37 1.540(5) . ?
C35 C36 1.534(5) . ?
C17 H17 0.9500 . ?
C6 C8 1.539(5) . ?
C23 C22 1.393(4) . ?
C23 C24 1.384(5) . ?
C22 C27 1.401(5) . ?
C15 H15A 0.9800 . ?
C15 H15B 0.9800 . ?
C15 H15C 0.9800 . ?
C27 H27 0.9500 . ?
C27 C26 1.379(5) . ?
C20 H20 0.9500 . ?
C32 C33 1.420(5) . ?
C10 H10A 0.9800 . ?
C10 H10B 0.9800 . ?
C10 H10C 0.9800 . ?
C10 C8 1.528(5) . ?
C24 H24 0.9500 . ?
C24 C25 1.375(5) . ?
C13 H13A 0.9800 . ?
C13 H13B 0.9800 . ?
C13 H13C 0.9800 . ?
C33 H33 0.9500 . ?
C26 H26 0.9500 . ?
C26 C25 1.375(5) . ?
C38 H38A 0.9800 . ?
C38 H38B 0.9800 . ?
C38 H38C 0.9800 . ?
C37 H37A 0.9800 . ?
C37 H37B 0.9800 . ?
C37 H37C 0.9800 . ?
C36 H36A 0.9800 . ?
C36 H36B 0.9800 . ?
C36 H36C 0.9800 . ?
C8 C11 1.534(6) . ?
C8 C9 1.541(6) . ?
C14 H14A 0.9800 . ?
C14 H14B 0.9800 . ?
C14 H14C 0.9800 . ?
C40 H40A 0.9800 . ?
C40 H40B 0.9800 . ?
C40 H40C 0.9800 . ?
C11 H11A 0.9800 . ?
C11 H11B 0.9800 . ?
C11 H11C 0.9800 . ?
C25 H25 0.9500 . ?
C9 H9A 0.9800 . ?
C9 H9B 0.9800 . ?
C9 H9C 0.9800 . ?
C41 H41A 0.9800 . ?
C41 H41B 0.9800 . ?
C41 H41C 0.9800 . ?
C42 H42A 0.9800 . ?
C42 H42B 0.9800 . ?
C42 H42C 0.9800 . ?
C43 H43D 0.9800 . ?
C43 H43E 0.9800 . ?
C43 H43F 0.9800 . ?
C43 H43A 0.9800 . ?
C43 H43B 0.9800 . ?
C43 H43C 0.9800 . ?
C43 C44A 1.467(11) . ?
C43 C44B 1.459(19) . ?
C45A H45A 0.9900 . ?
C45A H45B 0.9900 . ?
C45A C44A 1.404(11) 7_554 ?
C45A C44A 1.404(11) . ?
C44A H44A 0.9900 . ?
C44A H44B 0.9900 . ?
C45B H45C 0.9900 . ?
C45B H45D 0.9900 . ?
C45B C44B 1.532(18) 7_554 ?
C45B C44B 1.532(18) . ?
C44B H44C 0.9900 . ?
C44B H44D 0.9900 . ?

loop_
_smtbx_masks_void_nr
_smtbx_masks_void_average_x
_smtbx_masks_void_average_y
_smtbx_masks_void_average_z
_smtbx_masks_void_volume
_smtbx_masks_void_count_electrons
_smtbx_masks_void_content
1 0.000 0.250 0.125 440.9 22.1 ?
2 0.000 0.750 -0.125 440.9 22.1 ?
3 0.500 0.250 0.375 440.9 22.1 ?
4 0.500 0.750 0.625 440.9 22.1 ?
